data_2001704
loop_
_publ_author_name
'Reuter, H.'
'Schr\"oder, D.'

_publ_section_title
;
 Triphenyltin(IV) isobutoxide isobutanol solvate
;
_journal_issue 5
_journal_name_full 'Acta Crystallographica Section C'
_journal_page_first 954
_journal_page_last 956
_journal_paper_doi 10.1107/S0108270192011569
_journal_volume 49
_journal_year 1993
_chemical_formula_moiety 'C22 H24 O1 Sn1,C4 H10 O1'
_chemical_formula_sum 'C26 H34 O2 Sn'
_chemical_formula_weight 497.22
_symmetry_cell_setting monoclinic
_symmetry_space_group_name_Hall 'C -2yc'
_symmetry_space_group_name_H-M 'C 1 c 1'
_atom_type_scat_source IntTabIV
_cell_angle_alpha 90
_cell_angle_beta 122.510(10)
_cell_angle_gamma 90.
_cell_formula_units_Z 4
_cell_length_a 14.863(3)
_cell_length_b 15.751(3)
_cell_length_c 11.940(3)
_cell_measurement_reflns_used 25
_cell_measurement_temperature 213.0(10)
_cell_measurement_theta_max 13.54
_cell_measurement_theta_min 8.13
_cell_volume 2357.2(9)
_diffrn_measurement_device 'Enraf-Nonius CAD-4'
_diffrn_measurement_method \w-2\q
_diffrn_radiation_type MoK\a
_diffrn_radiation_wavelength 0.71
_diffrn_reflns_av_R_equivalents 0
_diffrn_reflns_limit_h_max 17
_diffrn_reflns_limit_h_min 0
_diffrn_reflns_limit_k_max 18
_diffrn_reflns_limit_k_min 0
_diffrn_reflns_limit_l_max 11
_diffrn_reflns_limit_l_min -14
_diffrn_reflns_number 2152
_diffrn_reflns_theta_max 24.96
_diffrn_standards_interval_time 60
_diffrn_standards_number 2
_exptl_absorpt_coefficient_mu 1.102
_exptl_absorpt_correction_type none
_exptl_crystal_colour Colorless
_exptl_crystal_density_diffrn 1.401
_exptl_crystal_description Transparent
_exptl_crystal_size_max 0.34
_exptl_crystal_size_mid 0.27
_exptl_crystal_size_min 0.23
_refine_diff_density_max <=0.778
_refine_diff_density_min -1.276
_refine_ls_goodness_of_fit_obs 1.029
_refine_ls_hydrogen_treatment 'refU, common U with restraints'
_refine_ls_number_parameters 261
_refine_ls_number_reflns 2152
_refine_ls_R_factor_obs 0.023
_refine_ls_shift/esd_max <=0.001
_refine_ls_structure_factor_coef Fsqd
_refine_ls_weighting_scheme 'see text'
_refine_ls_wR_factor_obs 0.062
_reflns_number_observed 2101
_reflns_number_total 2152
_reflns_observed_criterion F~o~>=4\s(F~o~)
_cod_data_source_file sh1008.cif
_cod_data_source_block sh1008_structure_1_of_1
_cod_original_cell_volume 2357.9(4)
_cod_original_formula_sum 'C26 H34 O2 Sn1'
_cod_database_code 2001704

loop_
_atom_site_label
_atom_site_fract_x
_atom_site_fract_y
_atom_site_fract_z
_atom_site_U_iso_or_equiv
Sn(1) .5 .08087(12) .5 .02090(10)
C(10) .5009(6) .2157(2) .4828(6) .023(2)
C(11) .5938(5) .2616(4) .5415(6) .028(3)
C(12) .5945(5) .3501(4) .5378(6) .034(3)
C(13) .4984(6) .3930(3) .4703(6) .038(3)
C(14) .4032(5) .3482(4) .4080(6) .035(3)
C(15) .4032(5) .2610(4) .4144(6) .026(3)
C(20) .3459(5) .0253(4) .3923(6) .023(3)
C(21) .3093(5) -.0314(4) .2855(6) .030(3)
C(22) .2074(6) -.0632(4) .2215(8) .039(3)
C(23) .1391(5) -.0387(4) .2610(6) .039(3)
C(24) .1718(5) .0182(5) .3629(6) .038(3)
C(25) .2755(5) .0497(5) .4281(6) .030(3)
C(30) .6546(5) .0267(4) .5733(5) .025(3)
C(31) .7179(5) .0531(5) .5258(6) .027(3)
C(32) .8187(5) .0194(4) .5788(6) .039(3)
C(33) .8594(5) -.0401(4) .6794(7) .039(3)
C(34) .7987(6) -.0661(4) .7286(8) .038(4)
C(35) .6948(5) -.0325(4) .6745(6) .031(3)
O(40) .4894(4) .0740(3) .2799(5) .023(2)
C(40) .4046(5) .1217(4) .1719(5) .026(3)
C(41) .4419(6) .1785(4) .1030(6) .031(3)
C(42) .5329(8) .2360(6) .1981(8) .049(5)
C(43) .3468(8) .2280(5) -.0053(8) .056(6)
O(50) .5109(5) .0717(3) .6795(5) .023(2)
C(50) .5921(5) .1218(4) .7849(5) .024(3)
C(51) .5527(6) .1769(4) .8524(6) .037(4)
C(52) .6443(9) .2311(6) .9585(8) .060(6)
C(53) .4608(9) .2331(6) .7555(10) .053(5)
H11 .6535(5) .2327(4) .5852(6) .047(3)
H12 .6536(5) .3797(4) .5802(6) .047(3)
H13 .4976(6) .4520(3) .4666(6) .047(3)
H14 .3388(5) .3774(4) .3616(6) .047(3)
H15 .3389(5) .2316(4) .3736(6) .047(3)
H21 .3546(5) -.0475(4) .2578(6) .047(3)
H22 .1843(6) -.1011(4) .1515(8) .047(3)
H23 .0705(5) -.0611(4) .2181(6) .047(3)
H24 .1253(5) .0355(5) .3880(6) .047(3)
H25 .2978(5) .0882(5) .4973(6) .047(3)
H31 .6921(5) .0933(5) .4583(6) .047(3)
H32 .8600(5) .0372(4) .5461(6) .047(3)
H33 .9273(5) -.0625(4) .7136(7) .047(3)
H34 .8257(6) -.1056(4) .7971(8) .047(3)
H35 .6535(5) -.0503(4) .7073(6) .047(3)
H40 .4976(4) .0267(3) .2503(5) .047(3)
H40A .3700(5) .1566(4) .2061(5) .047(3)
H40B .3512(5) .0820(4) .1069(5) .047(3)
H41 .4677(6) .1419(4) .0597(6) .047(3)
H42A .5539(8) .2714(6) .1483(8) .047(3)
H42B .5937(8) .2014(6) .2628(8) .047(3)
H42C .5099(8) .2724(6) .2447(8) .047(3)
H43A .3701(8) .2651(5) -.0508(8) .047(3)
H43B .3162(8) .2624(5) .0346(8) .047(3)
H43C .2928(8) .1883(5) -.0693(8) .047(3)
H50A .6248(5) .1580(4) .7495(5) .047(3)
H50B .6476(5) .0839(4) .8510(5) .047(3)
H51 .5278(6) .1399(4) .8964(6) .047(3)
H52A .6183(9) .2669(6) 1.0024(8) .047(3)
H52B .6722(9) .2670(6) .9169(8) .047(3)
H52C .7012(9) .1940(6) 1.0244(8) .047(3)
H53A .4378(9) .2678(6) .8039(10) .047(3)
H53B .4012(9) .1977(6) .6903(10) .047(3)
H53C .4838(9) .2703(6) .7097(10) .047(3)

loop_
_geom_angle_atom_site_label_1
_geom_angle_atom_site_label_2
_geom_angle_atom_site_label_3
_geom_angle
_geom_angle_publ_flag
C(10) Sn(1) O(40) 86.7(2) yes
C(20) Sn(1) O(40) 84.8(2) yes
C(30) Sn(1) O(40) 82.1(2) yes
C(10) Sn(1) O(50) 99.7(2) yes
Sn(20) Sn(1) O(50) 93.3(2) yes
C(30) Sn(1) O(50) 94.6(2) yes
O(40) Sn(1) O(50) 173.50(10) yes
C(10) Sn(1) C(20) 114.4(3) yes
C(20) Sn(1) C(30) 130.8(2) yes
C(30) Sn(1) C(10) 111.9(3) yes

loop_
_geom_bond_atom_site_label_1
_geom_bond_atom_site_label_2
_geom_bond_distance
_geom_bond_publ_flag
Sn(1) C(10) 2.134(4) yes
Sn(1) C(20) 2.122(6) yes
Sn(1) C(30) 2.149(7) yes
Sn(1) O(40) 2.550(6) yes
Sn(1) O(50) 2.065(5) yes
